data_4082866
loop_
_publ_author_name
'Huang, Pei'
'Wang, Yi-Xiang'
'Yu, Hong-Fei'
'Lu, Jian-Mei'

_publ_section_title
;
 N-Heterocyclic Carbene--Palladium(II)--4,5-Dihydrooxazole Complexes:
 Synthesis and Catalytic Activity toward Amination of Aryl Chlorides
;
_journal_issue 7
_journal_name_full Organometallics
_journal_page_first 1587
_journal_paper_doi 10.1021/om401028d
_journal_volume 33
_journal_year 2014
_chemical_formula_sum 'C37 H47 Cl2 N3 O Pd'
_chemical_formula_weight 727.08
_chemical_name_systematic
; 
 ? 
;
_space_group_IT_number 14
_symmetry_cell_setting monoclinic
_symmetry_space_group_name_Hall '-P 2yn'
_symmetry_space_group_name_H-M 'P 1 21/n 1'
_atom_sites_solution_hydrogens geom
_atom_sites_solution_primary direct
_atom_sites_solution_secondary difmap
_audit_creation_method SHELXL-97
_cell_angle_alpha 90.00
_cell_angle_beta 99.091(13)
_cell_angle_gamma 90.00
_cell_formula_units_Z 4
_cell_length_a 13.121(12)
_cell_length_b 15.052(13)
_cell_length_c 18.878(17)
_cell_measurement_temperature 298(2)
_cell_volume 3682(6)
_computing_structure_refinement 'SHELXL-97 (Sheldrick, 1997)'
_computing_structure_solution 'SHELXS-97 (Sheldrick, 1990)'
_diffrn_ambient_temperature 298(2)
_diffrn_measured_fraction_theta_full 0.990
_diffrn_measured_fraction_theta_max 0.990
_diffrn_radiation_monochromator graphite
_diffrn_radiation_source 'fine-focus sealed tube'
_diffrn_radiation_type MoK\a
_diffrn_radiation_wavelength 0.71073
_diffrn_reflns_av_R_equivalents 0.0285
_diffrn_reflns_av_sigmaI/netI 0.0354
_diffrn_reflns_limit_h_max 15
_diffrn_reflns_limit_h_min -15
_diffrn_reflns_limit_k_max 18
_diffrn_reflns_limit_k_min -18
_diffrn_reflns_limit_l_max 22
_diffrn_reflns_limit_l_min -22
_diffrn_reflns_number 19477
_diffrn_reflns_theta_full 25.50
_diffrn_reflns_theta_max 25.50
_diffrn_reflns_theta_min 1.74
_exptl_absorpt_coefficient_mu 0.680
_exptl_absorpt_correction_T_max 0.8816
_exptl_absorpt_correction_T_min 0.8429
_exptl_absorpt_correction_type multi-scan
_exptl_crystal_density_diffrn 1.312
_exptl_crystal_density_method 'not measured'
_exptl_crystal_F_000 1512
_exptl_crystal_size_max 0.26
_exptl_crystal_size_mid 0.22
_exptl_crystal_size_min 0.19
_refine_diff_density_max 0.470
_refine_diff_density_min -0.457
_refine_diff_density_rms 0.113
_refine_ls_extinction_method none
_refine_ls_goodness_of_fit_ref 1.060
_refine_ls_hydrogen_treatment constr
_refine_ls_matrix_type full
_refine_ls_number_parameters 406
_refine_ls_number_reflns 6782
_refine_ls_number_restraints 0
_refine_ls_restrained_S_all 1.060
_refine_ls_R_factor_all 0.0533
_refine_ls_R_factor_gt 0.0350
_refine_ls_shift/su_max 0.001
_refine_ls_shift/su_mean 0.001
_refine_ls_structure_factor_coef Fsqd
_refine_ls_weighting_details 'calc w=1/[\s^2^(Fo^2^)+(0.0886P)^2^+0.0000P] where P=(Fo^2^+2Fc^2^)/3'
_refine_ls_weighting_scheme calc
_refine_ls_wR_factor_gt 0.1040
_refine_ls_wR_factor_ref 0.1324
_reflns_number_gt 5329
_reflns_number_total 6782
_reflns_threshold_expression >2sigma(I)
_cod_data_source_file om401028d_si_002.cif
_cod_data_source_block mo_20120604c_0m
_cod_depositor_comments
;
The following automatic conversions were performed:

'_symmetry_cell_setting' value 'Monoclinic' changed to 'monoclinic'
according to
/usr/data/users/saulius/automatic-downloads/rss-feeds/ACS/lib/dictionaries/cif_core.dic
dictionary named 'cif_core.dic' version 2.4.2 from 2011-04-26.

Automatic conversion script
Id: cif_fix_values 2281 2013-09-26 08:29:07Z andrius 

 Adding full bibliography for 4082866.cif.
;
_cod_original_cell_volume 3681(6)
_cod_original_sg_symbol_H-M 'P 21/n'
_cod_database_code 4082866

loop_
_symmetry_equiv_pos_as_xyz
'x, y, z'
'-x+1/2, y+1/2, -z+1/2'
'-x, -y, -z'
'x-1/2, -y-1/2, z-1/2'

loop_
_atom_site_label
_atom_site_type_symbol
_atom_site_fract_x
_atom_site_fract_y
_atom_site_fract_z
_atom_site_U_iso_or_equiv
_atom_site_adp_type
_atom_site_occupancy
_atom_site_symmetry_multiplicity
_atom_site_calc_flag
_atom_site_refinement_flags
Pd1 Pd 0.711871(18) 0.319693(15) 0.107540(13) 0.04036(12) Uani 1 1 d .
Cl1 Cl 0.60107(9) 0.26869(7) 0.00975(6) 0.0751(3) Uani 1 1 d .
Cl2 Cl 0.82925(8) 0.37268(6) 0.20134(5) 0.0637(3) Uani 1 1 d .
O1 O 0.6111(2) 0.57656(15) 0.02890(13) 0.0569(6) Uani 1 1 d .
N1 N 0.82189(19) 0.14404(17) 0.13195(13) 0.0400(6) Uani 1 1 d .
N2 N 0.67585(18) 0.14516(16) 0.17014(13) 0.0367(5) Uani 1 1 d .
N3 N 0.6636(2) 0.44937(18) 0.08226(15) 0.0486(7) Uani 1 1 d .
C1 C 0.7406(2) 0.1969(2) 0.13793(16) 0.0363(6) Uani 1 1 d .
C2 C 0.8067(3) 0.0606(2) 0.1595(2) 0.0507(9) Uani 1 1 d .
H2 H 0.8514 0.0125 0.1608 0.061 Uiso 1 1 calc R
C3 C 0.7173(3) 0.0613(2) 0.18393(19) 0.0485(8) Uani 1 1 d .
H3 H 0.6882 0.0146 0.2060 0.058 Uiso 1 1 calc R
C4 C 0.9141(2) 0.1722(2) 0.10316(18) 0.0412(7) Uani 1 1 d .
C5 C 1.0001(3) 0.1956(2) 0.1519(2) 0.0511(8) Uani 1 1 d .
C6 C 1.0865(3) 0.2268(3) 0.1224(2) 0.0662(11) Uani 1 1 d .
H6 H 1.1460 0.2435 0.1529 0.079 Uiso 1 1 calc R
C7 C 1.0836(3) 0.2327(3) 0.0491(2) 0.0743(12) Uani 1 1 d .
H7 H 1.1401 0.2549 0.0307 0.089 Uiso 1 1 calc R
C8 C 0.9976(3) 0.2058(3) 0.0037(2) 0.0653(11) Uani 1 1 d .
H8 H 0.9970 0.2098 -0.0455 0.078 Uiso 1 1 calc R
C9 C 0.9103(3) 0.1725(2) 0.0289(2) 0.0485(8) Uani 1 1 d .
C10 C 0.8226(3) 0.1305(3) -0.0224(2) 0.0632(10) Uani 1 1 d .
H10 H 0.7617 0.1286 0.0016 0.076 Uiso 1 1 calc R
C11 C 0.7948(5) 0.1821(4) -0.0913(3) 0.111(2) Uani 1 1 d .
H11A H 0.8465 0.1725 -0.1213 0.166 Uiso 1 1 calc R
H11B H 0.7912 0.2443 -0.0806 0.166 Uiso 1 1 calc R
H11C H 0.7290 0.1624 -0.1159 0.166 Uiso 1 1 calc R
C12 C 0.8524(4) 0.0356(4) -0.0372(4) 0.114(2) Uani 1 1 d .
H12A H 0.7920 0.0032 -0.0579 0.172 Uiso 1 1 calc R
H12B H 0.8827 0.0078 0.0069 0.172 Uiso 1 1 calc R
H12C H 0.9014 0.0358 -0.0700 0.172 Uiso 1 1 calc R
C13 C 1.0105(3) 0.1823(3) 0.2316(2) 0.0616(11) Uani 1 1 d .
H13 H 0.9415 0.1736 0.2442 0.074 Uiso 1 1 calc R
C14 C 1.0752(4) 0.0974(4) 0.2525(3) 0.0945(16) Uani 1 1 d .
H14A H 1.0356 0.0459 0.2354 0.142 Uiso 1 1 calc R
H14B H 1.0932 0.0943 0.3038 0.142 Uiso 1 1 calc R
H14C H 1.1370 0.0994 0.2313 0.142 Uiso 1 1 calc R
C15 C 1.0623(4) 0.2586(4) 0.2757(2) 0.0914(16) Uani 1 1 d .
H15A H 1.1319 0.2650 0.2665 0.137 Uiso 1 1 calc R
H15B H 1.0632 0.2468 0.3258 0.137 Uiso 1 1 calc R
H15C H 1.0248 0.3125 0.2628 0.137 Uiso 1 1 calc R
C16 C 0.5783(2) 0.1765(2) 0.19005(18) 0.0431(8) Uani 1 1 d .
C17 C 0.5850(3) 0.2261(2) 0.25343(18) 0.0487(8) Uani 1 1 d .
C18 C 0.4923(3) 0.2604(3) 0.2694(2) 0.0709(12) Uani 1 1 d .
H18 H 0.4932 0.2948 0.3103 0.085 Uiso 1 1 calc R
C19 C 0.3988(4) 0.2441(4) 0.2253(3) 0.0990(18) Uani 1 1 d .
H19 H 0.3388 0.2700 0.2362 0.119 Uiso 1 1 calc R
C20 C 0.3937(3) 0.1911(4) 0.1664(3) 0.0874(16) Uani 1 1 d .
H20 H 0.3300 0.1780 0.1391 0.105 Uiso 1 1 calc R
C21 C 0.4859(3) 0.1554(3) 0.1465(2) 0.0624(10) Uani 1 1 d .
C22 C 0.4778(3) 0.0926(4) 0.0836(2) 0.0799(13) Uani 1 1 d .
H22 H 0.5450 0.0917 0.0671 0.096 Uiso 1 1 calc R
C23 C 0.4567(4) -0.0015(4) 0.1096(3) 0.1043(18) Uani 1 1 d .
H23A H 0.5082 -0.0169 0.1497 0.157 Uiso 1 1 calc R
H23B H 0.4590 -0.0432 0.0713 0.157 Uiso 1 1 calc R
H23C H 0.3897 -0.0032 0.1239 0.157 Uiso 1 1 calc R
C24 C 0.3960(4) 0.1225(5) 0.0199(3) 0.115(2) Uani 1 1 d .
H24A H 0.3303 0.1287 0.0357 0.173 Uiso 1 1 calc R
H24B H 0.3908 0.0788 -0.0176 0.173 Uiso 1 1 calc R
H24C H 0.4160 0.1784 0.0020 0.173 Uiso 1 1 calc R
C25 C 0.6829(3) 0.2362(2) 0.30624(19) 0.0559(9) Uani 1 1 d .
H25 H 0.7414 0.2266 0.2806 0.067 Uiso 1 1 calc R
C26 C 0.6944(5) 0.3282(3) 0.3408(3) 0.0892(16) Uani 1 1 d .
H26A H 0.7002 0.3720 0.3047 0.134 Uiso 1 1 calc R
H26B H 0.7552 0.3295 0.3765 0.134 Uiso 1 1 calc R
H26C H 0.6350 0.3408 0.3629 0.134 Uiso 1 1 calc R
C27 C 0.6868(4) 0.1649(3) 0.3644(2) 0.0864(15) Uani 1 1 d .
H27A H 0.6227 0.1644 0.3829 0.130 Uiso 1 1 calc R
H27B H 0.7423 0.1777 0.4026 0.130 Uiso 1 1 calc R
H27C H 0.6979 0.1078 0.3443 0.130 Uiso 1 1 calc R
C28 C 0.5845(3) 0.4821(3) 0.1236(2) 0.0617(10) Uani 1 1 d .
H28A H 0.6129 0.4891 0.1739 0.074 Uiso 1 1 calc R
H28B H 0.5260 0.4419 0.1192 0.074 Uiso 1 1 calc R
C29 C 0.5536(3) 0.5713(2) 0.0889(2) 0.0575(9) Uani 1 1 d .
H29A H 0.4798 0.5737 0.0722 0.069 Uiso 1 1 calc R
H29B H 0.5724 0.6196 0.1225 0.069 Uiso 1 1 calc R
C30 C 0.6726(3) 0.5042(2) 0.03207(19) 0.0484(8) Uani 1 1 d .
C31 C 0.7398(3) 0.4999(2) -0.0222(2) 0.0521(8) Uani 1 1 d .
C32 C 0.7220(3) 0.5526(3) -0.0818(2) 0.0664(11) Uani 1 1 d .
H32 H 0.6665 0.5919 -0.0876 0.080 Uiso 1 1 calc R
C33 C 0.7861(5) 0.5481(3) -0.1344(3) 0.0881(16) Uani 1 1 d .
H33 H 0.7724 0.5844 -0.1747 0.106 Uiso 1 1 calc R
C34 C 0.8677(4) 0.4922(3) -0.1278(3) 0.0883(16) Uani 1 1 d .
C35 C 0.8873(4) 0.4405(3) -0.0675(3) 0.1006(19) Uani 1 1 d .
H35 H 0.9439 0.4025 -0.0620 0.121 Uiso 1 1 calc R
C36 C 0.8251(4) 0.4432(3) -0.0142(3) 0.0907(17) Uani 1 1 d .
H36 H 0.8402 0.4075 0.0264 0.109 Uiso 1 1 calc R
C37 C 0.9347(6) 0.4898(4) -0.1861(4) 0.139(3) Uani 1 1 d .
H37A H 0.9059 0.5283 -0.2247 0.209 Uiso 1 1 calc R
H37B H 0.9375 0.4302 -0.2038 0.209 Uiso 1 1 calc R
H37C H 1.0031 0.5094 -0.1669 0.209 Uiso 1 1 calc R

loop_
_atom_site_aniso_label
_atom_site_aniso_U_11
_atom_site_aniso_U_22
_atom_site_aniso_U_33
_atom_site_aniso_U_23
_atom_site_aniso_U_13
_atom_site_aniso_U_12
Pd1 0.03737(17) 0.03800(17) 0.04653(17) 0.00642(10) 0.00914(11) 0.00577(10)
Cl1 0.0770(7) 0.0626(6) 0.0737(7) 0.0066(5) -0.0246(5) 0.0080(5)
Cl2 0.0678(6) 0.0563(5) 0.0635(5) -0.0055(4) -0.0009(5) -0.0052(5)
O1 0.0657(16) 0.0460(13) 0.0590(14) 0.0086(11) 0.0100(12) 0.0168(12)
N1 0.0366(14) 0.0395(13) 0.0455(14) 0.0055(11) 0.0112(11) 0.0022(11)
N2 0.0274(12) 0.0401(13) 0.0439(13) 0.0033(11) 0.0096(10) 0.0020(11)
N3 0.0466(16) 0.0430(15) 0.0559(16) 0.0049(13) 0.0072(13) 0.0088(13)
C1 0.0296(15) 0.0413(16) 0.0375(15) 0.0004(12) 0.0040(13) 0.0024(12)
C2 0.047(2) 0.0356(17) 0.072(2) 0.0131(15) 0.0182(17) 0.0093(14)
C3 0.0446(19) 0.0397(17) 0.063(2) 0.0120(15) 0.0157(16) 0.0015(14)
C4 0.0290(16) 0.0446(18) 0.0514(18) 0.0088(14) 0.0102(14) 0.0032(13)
C5 0.0376(18) 0.061(2) 0.055(2) 0.0004(16) 0.0086(16) 0.0017(15)
C6 0.0353(19) 0.098(3) 0.066(2) 0.000(2) 0.0104(17) -0.016(2)
C7 0.049(2) 0.102(3) 0.076(3) 0.003(2) 0.023(2) -0.021(2)
C8 0.050(2) 0.100(3) 0.050(2) 0.008(2) 0.0191(18) -0.008(2)
C9 0.0293(16) 0.063(2) 0.055(2) 0.0053(16) 0.0105(15) 0.0006(14)
C10 0.043(2) 0.095(3) 0.051(2) 0.000(2) 0.0047(16) 0.003(2)
C11 0.092(4) 0.174(7) 0.058(3) 0.028(3) -0.015(3) -0.025(4)
C12 0.071(3) 0.112(4) 0.148(5) -0.049(4) -0.018(3) -0.003(3)
C13 0.039(2) 0.093(3) 0.053(2) 0.0039(19) 0.0065(16) -0.0006(18)
C14 0.094(4) 0.111(4) 0.076(3) 0.027(3) 0.006(3) 0.019(3)
C15 0.086(3) 0.124(4) 0.059(3) -0.012(3) -0.005(2) -0.015(3)
C16 0.0286(16) 0.0512(19) 0.0516(18) 0.0082(15) 0.0125(14) 0.0057(13)
C17 0.047(2) 0.0509(19) 0.0506(19) 0.0049(15) 0.0147(15) 0.0077(16)
C18 0.064(3) 0.086(3) 0.066(2) -0.010(2) 0.020(2) 0.023(2)
C19 0.047(3) 0.154(5) 0.100(4) -0.007(4) 0.021(3) 0.041(3)
C20 0.033(2) 0.148(5) 0.081(3) -0.011(3) 0.008(2) 0.017(2)
C21 0.0322(19) 0.098(3) 0.059(2) 0.000(2) 0.0125(16) 0.0044(19)
C22 0.049(2) 0.124(4) 0.065(2) -0.020(3) 0.0039(19) -0.013(3)
C23 0.075(3) 0.132(5) 0.109(4) -0.032(4) 0.023(3) -0.031(3)
C24 0.069(3) 0.201(7) 0.070(3) -0.019(4) -0.007(2) -0.019(4)
C25 0.056(2) 0.064(2) 0.0508(19) -0.0048(17) 0.0172(17) -0.0018(18)
C26 0.113(4) 0.081(3) 0.079(3) -0.026(2) 0.030(3) -0.023(3)
C27 0.099(4) 0.094(3) 0.063(3) 0.017(2) 0.002(3) 0.015(3)
C28 0.062(2) 0.067(2) 0.059(2) 0.0115(18) 0.0196(18) 0.0226(19)
C29 0.051(2) 0.061(2) 0.062(2) 0.0009(18) 0.0112(17) 0.0177(18)
C30 0.0477(19) 0.0378(17) 0.058(2) -0.0007(15) 0.0012(16) 0.0033(15)
C31 0.059(2) 0.0382(17) 0.060(2) 0.0001(15) 0.0127(17) -0.0026(16)
C32 0.069(3) 0.060(2) 0.071(3) 0.010(2) 0.015(2) -0.005(2)
C33 0.127(5) 0.074(3) 0.071(3) 0.013(2) 0.041(3) -0.013(3)
C34 0.108(4) 0.058(3) 0.113(4) -0.003(3) 0.064(3) -0.015(3)
C35 0.101(4) 0.077(3) 0.143(5) 0.033(3) 0.078(4) 0.026(3)
C36 0.100(4) 0.070(3) 0.115(4) 0.035(3) 0.057(3) 0.025(3)
C37 0.189(7) 0.096(4) 0.166(7) 0.014(4) 0.129(6) -0.002(4)

loop_
_atom_type_symbol
_atom_type_description
_atom_type_scat_dispersion_real
_atom_type_scat_dispersion_imag
_atom_type_scat_source
C C 0.0033 0.0016 'International Tables Vol C Tables 4.2.6.8 and 6.1.1.4'
H H 0.0000 0.0000 'International Tables Vol C Tables 4.2.6.8 and 6.1.1.4'
N N 0.0061 0.0033 'International Tables Vol C Tables 4.2.6.8 and 6.1.1.4'
O O 0.0106 0.0060 'International Tables Vol C Tables 4.2.6.8 and 6.1.1.4'
Cl Cl 0.1484 0.1585 'International Tables Vol C Tables 4.2.6.8 and 6.1.1.4'
Pd Pd -0.9988 1.0072 'International Tables Vol C Tables 4.2.6.8 and 6.1.1.4'

loop_
_geom_angle_atom_site_label_1
_geom_angle_atom_site_label_2
_geom_angle_atom_site_label_3
_geom_angle
C1 Pd1 N3 172.14(11)
C1 Pd1 Cl1 89.32(10)
N3 Pd1 Cl1 89.90(9)
C1 Pd1 Cl2 91.57(10)
N3 Pd1 Cl2 89.64(9)
Cl1 Pd1 Cl2 176.84(4)
C30 O1 C29 107.5(3)
C1 N1 C2 109.9(3)
C1 N1 C4 124.8(3)
C2 N1 C4 125.3(3)
C1 N2 C3 110.5(2)
C1 N2 C16 124.1(2)
C3 N2 C16 125.3(2)
C30 N3 C28 109.3(3)
C30 N3 Pd1 135.7(2)
C28 N3 Pd1 113.9(2)
N1 C1 N2 104.9(2)
N1 C1 Pd1 130.6(2)
N2 C1 Pd1 124.4(2)
C3 C2 N1 108.1(3)
C3 C2 H2 125.9
N1 C2 H2 125.9
C2 C3 N2 106.6(3)
C2 C3 H3 126.7
N2 C3 H3 126.7
C5 C4 C9 124.2(3)
C5 C4 N1 117.5(3)
C9 C4 N1 118.3(3)
C4 C5 C6 116.2(3)
C4 C5 C13 124.5(3)
C6 C5 C13 119.1(3)
C7 C6 C5 121.1(4)
C7 C6 H6 119.4
C5 C6 H6 119.4
C8 C7 C6 119.9(4)
C8 C7 H7 120.0
C6 C7 H7 120.0
C7 C8 C9 122.1(4)
C7 C8 H8 118.9
C9 C8 H8 118.9
C4 C9 C8 116.2(3)
C4 C9 C10 122.7(3)
C8 C9 C10 120.7(3)
C11 C10 C12 111.0(5)
C11 C10 C9 113.0(4)
C12 C10 C9 108.5(3)
C11 C10 H10 108.0
C12 C10 H10 108.0
C9 C10 H10 108.0
C10 C11 H11A 109.5
C10 C11 H11B 109.5
H11A C11 H11B 109.5
C10 C11 H11C 109.5
H11A C11 H11C 109.5
H11B C11 H11C 109.5
C10 C12 H12A 109.5
C10 C12 H12B 109.5
H12A C12 H12B 109.5
C10 C12 H12C 109.5
H12A C12 H12C 109.5
H12B C12 H12C 109.5
C5 C13 C15 114.2(3)
C5 C13 C14 108.9(3)
C15 C13 C14 107.8(4)
C5 C13 H13 108.6
C15 C13 H13 108.6
C14 C13 H13 108.6
C13 C14 H14A 109.5
C13 C14 H14B 109.5
H14A C14 H14B 109.5
C13 C14 H14C 109.5
H14A C14 H14C 109.5
H14B C14 H14C 109.5
C13 C15 H15A 109.5
C13 C15 H15B 109.5
H15A C15 H15B 109.5
C13 C15 H15C 109.5
H15A C15 H15C 109.5
H15B C15 H15C 109.5
C21 C16 C17 123.9(3)
C21 C16 N2 119.3(3)
C17 C16 N2 116.8(3)
C18 C17 C16 116.2(3)
C18 C17 C25 120.1(3)
C16 C17 C25 123.4(3)
C19 C18 C17 121.4(4)
C19 C18 H18 119.3
C17 C18 H18 119.3
C20 C19 C18 121.1(4)
C20 C19 H19 119.4
C18 C19 H19 119.4
C19 C20 C21 120.0(4)
C19 C20 H20 120.0
C21 C20 H20 120.0
C16 C21 C20 117.1(4)
C16 C21 C22 123.7(3)
C20 C21 C22 119.0(4)
C21 C22 C23 108.7(4)
C21 C22 C24 112.6(4)
C23 C22 C24 112.1(4)
C21 C22 H22 107.7
C23 C22 H22 107.7
C24 C22 H22 107.7
C22 C23 H23A 109.5
C22 C23 H23B 109.5
H23A C23 H23B 109.5
C22 C23 H23C 109.5
H23A C23 H23C 109.5
H23B C23 H23C 109.5
C22 C24 H24A 109.5
C22 C24 H24B 109.5
H24A C24 H24B 109.5
C22 C24 H24C 109.5
H24A C24 H24C 109.5
H24B C24 H24C 109.5
C17 C25 C26 113.0(4)
C17 C25 C27 109.4(3)
C26 C25 C27 109.8(4)
C17 C25 H25 108.2
C26 C25 H25 108.2
C27 C25 H25 108.2
C25 C26 H26A 109.5
C25 C26 H26B 109.5
H26A C26 H26B 109.5
C25 C26 H26C 109.5
H26A C26 H26C 109.5
H26B C26 H26C 109.5
C25 C27 H27A 109.5
C25 C27 H27B 109.5
H27A C27 H27B 109.5
C25 C27 H27C 109.5
H27A C27 H27C 109.5
H27B C27 H27C 109.5
N3 C28 C29 103.3(3)
N3 C28 H28A 111.1
C29 C28 H28A 111.1
N3 C28 H28B 111.1
C29 C28 H28B 111.1
H28A C28 H28B 109.1
O1 C29 C28 104.2(3)
O1 C29 H29A 110.9
C28 C29 H29A 110.9
O1 C29 H29B 110.9
C28 C29 H29B 110.9
H29A C29 H29B 108.9
N3 C30 O1 115.5(3)
N3 C30 C31 129.1(3)
O1 C30 C31 115.4(3)
C32 C31 C36 118.3(4)
C32 C31 C30 120.7(3)
C36 C31 C30 121.0(3)
C31 C32 C33 120.8(4)
C31 C32 H32 119.6
C33 C32 H32 119.6
C34 C33 C32 121.3(4)
C34 C33 H33 119.4
C32 C33 H33 119.3
C33 C34 C35 118.3(4)
C33 C34 C37 119.3(5)
C35 C34 C37 122.4(5)
C34 C35 C36 122.0(5)
C34 C35 H35 119.0
C36 C35 H35 119.0
C31 C36 C35 119.4(4)
C31 C36 H36 120.3
C35 C36 H36 120.3
C34 C37 H37A 109.5
C34 C37 H37B 109.5
H37A C37 H37B 109.5
C34 C37 H37C 109.5
H37A C37 H37C 109.5
H37B C37 H37C 109.5

loop_
_geom_bond_atom_site_label_1
_geom_bond_atom_site_label_2
_geom_bond_distance
Pd1 C1 1.955(3)
Pd1 N3 2.084(3)
Pd1 Cl1 2.2940(18)
Pd1 Cl2 2.2983(17)
O1 C30 1.351(4)
O1 C29 1.460(4)
N1 C1 1.349(4)
N1 C2 1.386(4)
N1 C4 1.465(4)
N2 C1 1.364(4)
N2 C3 1.382(4)
N2 C16 1.467(4)
N3 C30 1.276(4)
N3 C28 1.478(4)
C2 C3 1.326(5)
C2 H2 0.9300
C3 H3 0.9300
C4 C5 1.385(5)
C4 C9 1.395(5)
C5 C6 1.418(5)
C5 C13 1.504(5)
C6 C7 1.381(6)
C6 H6 0.9300
C7 C8 1.366(6)
C7 H7 0.9300
C8 C9 1.400(5)
C8 H8 0.9300
C9 C10 1.520(5)
C10 C11 1.511(6)
C10 C12 1.519(7)
C10 H10 0.9800
C11 H11A 0.9600
C11 H11B 0.9600
C11 H11C 0.9600
C12 H12A 0.9600
C12 H12B 0.9600
C12 H12C 0.9600
C13 C15 1.516(6)
C13 C14 1.550(6)
C13 H13 0.9800
C14 H14A 0.9600
C14 H14B 0.9600
C14 H14C 0.9600
C15 H15A 0.9600
C15 H15B 0.9600
C15 H15C 0.9600
C16 C21 1.389(5)
C16 C17 1.401(5)
C17 C18 1.396(5)
C17 C25 1.505(5)
C18 C19 1.391(7)
C18 H18 0.9300
C19 C20 1.361(7)
C19 H19 0.9300
C20 C21 1.428(6)
C20 H20 0.9300
C21 C22 1.507(6)
C22 C23 1.539(7)
C22 C24 1.548(7)
C22 H22 0.9800
C23 H23A 0.9600
C23 H23B 0.9600
C23 H23C 0.9600
C24 H24A 0.9600
C24 H24B 0.9600
C24 H24C 0.9600
C25 C26 1.528(5)
C25 C27 1.531(6)
C25 H25 0.9800
C26 H26A 0.9600
C26 H26B 0.9600
C26 H26C 0.9600
C27 H27A 0.9600
C27 H27B 0.9600
C27 H27C 0.9600
C28 C29 1.521(5)
C28 H28A 0.9700
C28 H28B 0.9700
C29 H29A 0.9700
C29 H29B 0.9700
C30 C31 1.454(5)
C31 C32 1.368(5)
C31 C36 1.396(6)
C32 C33 1.401(6)
C32 H32 0.9300
C33 C34 1.352(7)
C33 H33 0.9300
C34 C35 1.368(8)
C34 C37 1.515(6)
C35 C36 1.394(6)
C35 H35 0.9300
C36 H36 0.9300
C37 H37A 0.9600
C37 H37B 0.9600
C37 H37C 0.9600

loop_
_geom_torsion_atom_site_label_1
_geom_torsion_atom_site_label_2
_geom_torsion_atom_site_label_3
_geom_torsion_atom_site_label_4
_geom_torsion
C1 Pd1 N3 C30 -152.5(8)
Cl1 Pd1 N3 C30 -68.3(4)
Cl2 Pd1 N3 C30 108.6(4)
C1 Pd1 N3 C28 13.8(10)
Cl1 Pd1 N3 C28 98.1(3)
Cl2 Pd1 N3 C28 -85.1(3)
C2 N1 C1 N2 0.6(3)
C4 N1 C1 N2 -177.2(3)
C2 N1 C1 Pd1 -178.2(3)
C4 N1 C1 Pd1 4.1(5)
C3 N2 C1 N1 0.1(3)
C16 N2 C1 N1 177.5(3)
C3 N2 C1 Pd1 179.0(2)
C16 N2 C1 Pd1 -3.6(4)
N3 Pd1 C1 N1 -174.2(7)
Cl1 Pd1 C1 N1 101.6(3)
Cl2 Pd1 C1 N1 -75.4(3)
N3 Pd1 C1 N2 7.3(10)
Cl1 Pd1 C1 N2 -77.0(3)
Cl2 Pd1 C1 N2 106.0(3)
C1 N1 C2 C3 -1.1(4)
C4 N1 C2 C3 176.6(3)
N1 C2 C3 N2 1.1(4)
C1 N2 C3 C2 -0.8(4)
C16 N2 C3 C2 -178.1(3)
C1 N1 C4 C5 98.2(4)
C2 N1 C4 C5 -79.2(4)
C1 N1 C4 C9 -82.7(4)
C2 N1 C4 C9 99.9(4)
C9 C4 C5 C6 4.0(5)
N1 C4 C5 C6 -176.9(3)
C9 C4 C5 C13 -170.2(3)
N1 C4 C5 C13 8.8(5)
C4 C5 C6 C7 -0.2(6)
C13 C5 C6 C7 174.3(4)
C5 C6 C7 C8 -1.9(7)
C6 C7 C8 C9 0.5(7)
C5 C4 C9 C8 -5.3(5)
N1 C4 C9 C8 175.6(3)
C5 C4 C9 C10 168.2(3)
N1 C4 C9 C10 -10.8(5)
C7 C8 C9 C4 2.9(6)
C7 C8 C9 C10 -170.7(4)
C4 C9 C10 C11 143.5(4)
C8 C9 C10 C11 -43.2(6)
C4 C9 C10 C12 -92.9(5)
C8 C9 C10 C12 80.4(5)
C4 C5 C13 C15 -139.7(4)
C6 C5 C13 C15 46.2(5)
C4 C5 C13 C14 99.8(4)
C6 C5 C13 C14 -74.3(5)
C1 N2 C16 C21 101.0(4)
C3 N2 C16 C21 -82.0(4)
C1 N2 C16 C17 -79.4(4)
C3 N2 C16 C17 97.5(4)
C21 C16 C17 C18 -4.5(5)
N2 C16 C17 C18 176.0(3)
C21 C16 C17 C25 169.8(4)
N2 C16 C17 C25 -9.7(5)
C16 C17 C18 C19 1.4(6)
C25 C17 C18 C19 -173.2(4)
C17 C18 C19 C20 2.7(9)
C18 C19 C20 C21 -3.9(9)
C17 C16 C21 C20 3.4(6)
N2 C16 C21 C20 -177.1(4)
C17 C16 C21 C22 -172.0(4)
N2 C16 C21 C22 7.5(6)
C19 C20 C21 C16 0.9(8)
C19 C20 C21 C22 176.5(5)
C16 C21 C22 C23 92.0(5)
C20 C21 C22 C23 -83.3(5)
C16 C21 C22 C24 -143.1(4)
C20 C21 C22 C24 41.5(6)
C18 C17 C25 C26 -41.9(5)
C16 C17 C25 C26 143.9(4)
C18 C17 C25 C27 80.8(5)
C16 C17 C25 C27 -93.4(4)
C30 N3 C28 C29 -3.2(4)
Pd1 N3 C28 C29 -173.1(2)
C30 O1 C29 C28 -4.3(4)
N3 C28 C29 O1 4.4(4)
C28 N3 C30 O1 0.5(4)
Pd1 N3 C30 O1 167.3(2)
C28 N3 C30 C31 -179.6(4)
Pd1 N3 C30 C31 -12.8(6)
C29 O1 C30 N3 2.5(4)
C29 O1 C30 C31 -177.4(3)
N3 C30 C31 C32 163.9(4)
O1 C30 C31 C32 -16.2(5)
N3 C30 C31 C36 -17.2(6)
O1 C30 C31 C36 162.7(4)
C36 C31 C32 C33 1.5(6)
C30 C31 C32 C33 -179.5(4)
C31 C32 C33 C34 -0.3(7)
C32 C33 C34 C35 -0.9(8)
C32 C33 C34 C37 179.9(5)
C33 C34 C35 C36 1.0(9)
C37 C34 C35 C36 -179.9(6)
C32 C31 C36 C35 -1.5(7)
C30 C31 C36 C35 179.6(5)
C34 C35 C36 C31 0.2(9)
